data_1546281
loop_
_publ_author_name
'Wu, Xia'
'Zhao, Peng'
'Geng, Xiao'
'Zhang, Jingjing'
'Gong, Xingxing'
'Wu, Yan-Dong'
'Wu, An-Xin'

_publ_section_title
;
 Direct Oxidative Cleavage of Multiple Csp(3)-H Bonds and a C-C Bond in
 2-(Pyridin-2-yl)acetate Derivatives: Formal [3 + 1 + 1] Synthesis of
 3-(Pyridin-2-yl)indolizine Skeletons.
;
_journal_issue 12
_journal_name_full 'Organic letters'
_journal_page_first 3319
_journal_page_last 3322
_journal_paper_doi 10.1021/acs.orglett.7b01492
_journal_volume 19
_journal_year 2017
_chemical_formula_sum 'C24 H20 N2 O4'
_chemical_formula_weight 400.42
_chemical_name_systematic
; 
 ? 
;
_space_group_IT_number 14
_symmetry_cell_setting monoclinic
_symmetry_space_group_name_Hall '-P 2yn'
_symmetry_space_group_name_H-M 'P 1 21/n 1'
_atom_sites_solution_hydrogens geom
_atom_sites_solution_primary direct
_atom_sites_solution_secondary difmap
_audit_creation_method SHELXL-97
_cell_angle_alpha 90.00
_cell_angle_beta 94.733(6)
_cell_angle_gamma 90.00
_cell_formula_units_Z 4
_cell_length_a 11.585(5)
_cell_length_b 14.556(7)
_cell_length_c 11.740(5)
_cell_measurement_reflns_used 6492
_cell_measurement_temperature 296(2)
_cell_measurement_theta_max 24.96
_cell_measurement_theta_min 2.23
_cell_volume 1973.0(15)
_computing_structure_refinement 'SHELXL-97 (Sheldrick, 2008)'
_computing_structure_solution 'SHELXS-97 (Sheldrick, 2008)'
_diffrn_ambient_temperature 296(2)
_diffrn_measured_fraction_theta_full 0.993
_diffrn_measured_fraction_theta_max 0.993
_diffrn_measurement_device_type CCD
_diffrn_radiation_monochromator graphite
_diffrn_radiation_source 'fine-focus sealed tube'
_diffrn_radiation_type MoK\a
_diffrn_radiation_wavelength 0.71073
_diffrn_reflns_av_R_equivalents 0.0420
_diffrn_reflns_av_sigmaI/netI 0.0394
_diffrn_reflns_limit_h_max 13
_diffrn_reflns_limit_h_min -11
_diffrn_reflns_limit_k_max 17
_diffrn_reflns_limit_k_min -17
_diffrn_reflns_limit_l_max 13
_diffrn_reflns_limit_l_min -13
_diffrn_reflns_number 13545
_diffrn_reflns_theta_full 25.02
_diffrn_reflns_theta_max 25.02
_diffrn_reflns_theta_min 2.23
_exptl_absorpt_coefficient_mu 0.093
_exptl_absorpt_correction_T_max 0.9835
_exptl_absorpt_correction_T_min 0.9799
_exptl_absorpt_correction_type multi-scan
_exptl_absorpt_process_details sadabs
_exptl_crystal_colour colorless
_exptl_crystal_density_diffrn 1.348
_exptl_crystal_density_method 'not measured'
_exptl_crystal_description Block
_exptl_crystal_F_000 840
_exptl_crystal_size_max 0.22
_exptl_crystal_size_mid 0.20
_exptl_crystal_size_min 0.18
_refine_diff_density_max 0.160
_refine_diff_density_min -0.260
_refine_diff_density_rms 0.061
_refine_ls_extinction_method none
_refine_ls_goodness_of_fit_ref 0.995
_refine_ls_hydrogen_treatment mixed
_refine_ls_matrix_type full
_refine_ls_number_parameters 273
_refine_ls_number_reflns 3465
_refine_ls_number_restraints 0
_refine_ls_restrained_S_all 0.995
_refine_ls_R_factor_all 0.0507
_refine_ls_R_factor_gt 0.0414
_refine_ls_shift/su_max 0.000
_refine_ls_shift/su_mean 0.000
_refine_ls_structure_factor_coef Fsqd
_refine_ls_weighting_details 'calc w=1/[\s^2^(Fo^2^)+(0.0695P)^2^+0.3482P] where P=(Fo^2^+2Fc^2^)/3'
_refine_ls_weighting_scheme calc
_refine_ls_wR_factor_gt 0.1068
_refine_ls_wR_factor_ref 0.1160
_reflns_number_gt 2907
_reflns_number_total 3465
_reflns_threshold_expression >2sigma(I)
_cod_data_source_file ol7b01492_si_002.cif
_cod_data_source_block 1
_cod_depositor_comments
;
The following automatic conversions were performed:

'_symmetry_cell_setting' value 'Monoclinic' changed to 'monoclinic'
according to
/home/data/users/saulius/crontab/automatic-downloads/rss-feeds/ACS/lib/dictionaries/cif_core.dic
dictionary named 'cif_core.dic' version 2.4.2 from 2011-04-26.

Automatic conversion script
Id: cif_fix_values 4973 2017-02-22 13:04:09Z antanas 

 Adding full bibliography for 1546280--1546281.cif.
;
_cod_original_sg_symbol_H-M P2(1)/n
_cod_database_code 1546281

loop_
_symmetry_equiv_pos_as_xyz
'x, y, z'
'-x+1/2, y+1/2, -z+1/2'
'-x, -y, -z'
'x-1/2, -y-1/2, z-1/2'

loop_
_atom_site_label
_atom_site_type_symbol
_atom_site_fract_x
_atom_site_fract_y
_atom_site_fract_z
_atom_site_U_iso_or_equiv
_atom_site_adp_type
_atom_site_occupancy
_atom_site_symmetry_multiplicity
_atom_site_calc_flag
_atom_site_refinement_flags
C1 C 0.57073(14) 0.13778(13) -0.10056(17) 0.0630(5) Uani 1 1 d .
H1 H 0.5976 0.1471 -0.1722 0.076 Uiso 1 1 calc R
C2 C 0.65044(14) 0.12719(13) -0.00903(17) 0.0629(5) Uani 1 1 d .
H2 H 0.7293 0.1304 -0.0181 0.076 Uiso 1 1 calc R
C3 C 0.61154(14) 0.11185(13) 0.09601(16) 0.0636(5) Uani 1 1 d .
H3 H 0.6639 0.1039 0.1597 0.076 Uiso 1 1 calc R
C4 C 0.49366(13) 0.10829(12) 0.10683(14) 0.0552(4) Uani 1 1 d .
H4 H 0.4658 0.0971 0.1776 0.066 Uiso 1 1 calc R
C5 C 0.41736(12) 0.12163(9) 0.01047(13) 0.0431(3) Uani 1 1 d .
C6 C 0.29103(11) 0.12153(9) 0.01791(12) 0.0407(3) Uani 1 1 d .
C7 C 0.22749(11) 0.13619(9) 0.11101(12) 0.0399(3) Uani 1 1 d .
C8 C 0.10819(12) 0.13055(10) 0.07424(12) 0.0426(3) Uani 1 1 d .
C9 C 0.09951(12) 0.11359(9) -0.04308(12) 0.0415(3) Uani 1 1 d .
C10 C 0.00513(13) 0.10563(11) -0.12643(13) 0.0525(4) Uani 1 1 d .
H10 H -0.0703 0.1089 -0.1050 0.063 Uiso 1 1 calc R
C11 C 0.02417(15) 0.09330(14) -0.23737(14) 0.0613(4) Uani 1 1 d .
H11 H -0.0380 0.0896 -0.2926 0.074 Uiso 1 1 calc R
C12 C 0.13771(15) 0.08610(13) -0.26895(14) 0.0614(4) Uani 1 1 d .
H12 H 0.1503 0.0768 -0.3453 0.074 Uiso 1 1 calc R
C13 C 0.22908(14) 0.09238(12) -0.19053(13) 0.0522(4) Uani 1 1 d .
H13 H 0.3039 0.0863 -0.2127 0.063 Uiso 1 1 calc R
C14 C 0.00806(12) 0.14199(11) 0.14006(13) 0.0480(4) Uani 1 1 d .
C15 C -0.05953(14) 0.14902(12) 0.32478(14) 0.0554(4) Uani 1 1 d .
H15A H -0.1181 0.1036 0.3017 0.066 Uiso 1 1 calc R
H15B H -0.0948 0.2095 0.3191 0.066 Uiso 1 1 calc R
C16 C -0.01017(19) 0.13112(15) 0.44500(15) 0.0733(5) Uani 1 1 d .
H16A H 0.0262 0.0718 0.4490 0.110 Uiso 1 1 calc R
H16B H -0.0713 0.1326 0.4955 0.110 Uiso 1 1 calc R
H16C H 0.0461 0.1775 0.4674 0.110 Uiso 1 1 calc R
C17 C 0.27305(11) 0.17071(10) 0.22804(12) 0.0412(3) Uani 1 1 d .
C18 C 0.29527(11) 0.10563(9) 0.32324(11) 0.0394(3) Uani 1 1 d .
C19 C 0.27977(12) 0.01191(10) 0.30882(12) 0.0451(3) Uani 1 1 d .
H19 H 0.2538 -0.0107 0.2372 0.054 Uiso 1 1 calc R
C20 C 0.30198(13) -0.04884(10) 0.39859(13) 0.0475(4) Uani 1 1 d .
H20 H 0.2909 -0.1116 0.3874 0.057 Uiso 1 1 calc R
C21 C 0.34090(12) -0.01518(10) 0.50543(12) 0.0455(3) Uani 1 1 d .
C22 C 0.35645(13) 0.07869(11) 0.52160(12) 0.0488(4) Uani 1 1 d .
H22 H 0.3824 0.1012 0.5933 0.059 Uiso 1 1 calc R
C23 C 0.33366(12) 0.13828(10) 0.43210(12) 0.0449(3) Uani 1 1 d .
H23 H 0.3438 0.2011 0.4438 0.054 Uiso 1 1 calc R
C24 C 0.36285(18) -0.16507(12) 0.58592(16) 0.0679(5) Uani 1 1 d .
H24A H 0.2859 -0.1843 0.5600 0.102 Uiso 1 1 calc R
H24B H 0.3859 -0.1942 0.6576 0.102 Uiso 1 1 calc R
H24C H 0.4154 -0.1822 0.5305 0.102 Uiso 1 1 calc R
N1 N 0.45615(11) 0.13555(10) -0.09276(12) 0.0543(3) Uani 1 1 d .
N2 N 0.21142(10) 0.10788(8) -0.07736(10) 0.0409(3) Uani 1 1 d .
O1 O 0.28880(10) 0.25297(8) 0.23966(10) 0.0597(3) Uani 1 1 d .
O2 O -0.09062(10) 0.14855(12) 0.09903(11) 0.0844(5) Uani 1 1 d .
O3 O 0.03600(8) 0.14343(8) 0.25259(9) 0.0515(3) Uani 1 1 d .
O4 O 0.36500(11) -0.06823(8) 0.60038(9) 0.0631(3) Uani 1 1 d .

loop_
_atom_site_aniso_label
_atom_site_aniso_U_11
_atom_site_aniso_U_22
_atom_site_aniso_U_33
_atom_site_aniso_U_23
_atom_site_aniso_U_13
_atom_site_aniso_U_12
C1 0.0423(9) 0.0808(12) 0.0675(11) 0.0021(9) 0.0135(8) -0.0048(8)
C2 0.0313(8) 0.0765(12) 0.0814(13) -0.0030(9) 0.0069(8) -0.0021(7)
C3 0.0347(8) 0.0830(12) 0.0709(12) -0.0024(9) -0.0081(8) 0.0042(8)
C4 0.0363(8) 0.0754(11) 0.0529(9) 0.0037(8) -0.0018(7) 0.0027(7)
C5 0.0317(7) 0.0467(8) 0.0509(8) 0.0027(6) 0.0020(6) -0.0001(5)
C6 0.0320(7) 0.0472(8) 0.0419(8) 0.0033(6) -0.0027(6) -0.0001(5)
C7 0.0314(7) 0.0461(7) 0.0411(7) 0.0049(6) -0.0029(6) 0.0003(5)
C8 0.0312(7) 0.0544(8) 0.0412(8) 0.0018(6) -0.0025(6) -0.0001(6)
C9 0.0316(7) 0.0496(8) 0.0428(8) 0.0023(6) 0.0002(6) -0.0004(6)
C10 0.0365(8) 0.0715(10) 0.0482(9) -0.0023(7) -0.0039(6) -0.0025(7)
C11 0.0461(9) 0.0907(12) 0.0447(9) -0.0049(8) -0.0103(7) -0.0046(8)
C12 0.0524(10) 0.0901(13) 0.0409(8) -0.0071(8) -0.0007(7) -0.0036(8)
C13 0.0421(8) 0.0719(10) 0.0429(8) -0.0031(7) 0.0052(6) 0.0000(7)
C14 0.0337(8) 0.0649(9) 0.0447(8) 0.0005(7) -0.0012(6) 0.0011(6)
C15 0.0446(9) 0.0713(10) 0.0514(9) -0.0040(7) 0.0107(7) -0.0025(7)
C16 0.0758(13) 0.0931(14) 0.0522(10) 0.0114(9) 0.0118(9) 0.0006(10)
C17 0.0306(7) 0.0486(8) 0.0436(8) 0.0001(6) -0.0015(6) -0.0016(5)
C18 0.0298(7) 0.0485(8) 0.0394(7) -0.0021(6) -0.0005(5) 0.0001(5)
C19 0.0418(8) 0.0514(8) 0.0410(8) -0.0060(6) -0.0023(6) -0.0023(6)
C20 0.0492(9) 0.0450(8) 0.0479(8) -0.0029(6) 0.0022(6) -0.0009(6)
C21 0.0444(8) 0.0526(8) 0.0396(8) 0.0028(6) 0.0047(6) 0.0037(6)
C22 0.0518(9) 0.0577(9) 0.0362(8) -0.0071(6) -0.0009(6) 0.0008(7)
C23 0.0443(8) 0.0453(8) 0.0443(8) -0.0053(6) -0.0002(6) -0.0008(6)
C24 0.0803(13) 0.0566(10) 0.0661(11) 0.0128(8) 0.0014(9) 0.0027(9)
N1 0.0376(7) 0.0705(9) 0.0552(8) 0.0057(6) 0.0064(6) -0.0027(6)
N2 0.0336(6) 0.0492(7) 0.0393(6) 0.0016(5) -0.0008(5) 0.0007(5)
O1 0.0689(8) 0.0489(6) 0.0583(7) 0.0028(5) -0.0120(6) -0.0064(5)
O2 0.0323(6) 0.1666(15) 0.0532(7) -0.0020(8) -0.0032(5) 0.0135(7)
O3 0.0362(6) 0.0760(7) 0.0421(6) -0.0033(5) 0.0027(4) 0.0005(5)
O4 0.0875(9) 0.0571(7) 0.0443(6) 0.0066(5) 0.0021(6) 0.0052(6)

loop_
_atom_type_symbol
_atom_type_description
_atom_type_scat_dispersion_real
_atom_type_scat_dispersion_imag
_atom_type_scat_source
C C 0.0033 0.0016 'International Tables Vol C Tables 4.2.6.8 and 6.1.1.4'
H H 0.0000 0.0000 'International Tables Vol C Tables 4.2.6.8 and 6.1.1.4'
N N 0.0061 0.0033 'International Tables Vol C Tables 4.2.6.8 and 6.1.1.4'
O O 0.0106 0.0060 'International Tables Vol C Tables 4.2.6.8 and 6.1.1.4'

loop_
_geom_angle_atom_site_label_1
_geom_angle_atom_site_label_2
_geom_angle_atom_site_label_3
_geom_angle
N1 C1 C2 123.57(17)
C3 C2 C1 118.47(15)
C2 C3 C4 119.40(16)
C3 C4 C5 119.09(16)
N1 C5 C4 121.19(14)
N1 C5 C6 117.51(13)
C4 C5 C6 121.30(14)
C7 C6 N2 107.08(12)
C7 C6 C5 129.98(13)
N2 C6 C5 122.91(13)
C6 C7 C8 108.65(13)
C6 C7 C17 126.78(12)
C8 C7 C17 123.60(13)
C9 C8 C7 107.48(13)
C9 C8 C14 123.29(13)
C7 C8 C14 129.22(14)
N2 C9 C8 107.66(12)
N2 C9 C10 118.80(13)
C8 C9 C10 133.49(14)
C11 C10 C9 120.06(15)
C10 C11 C12 119.81(15)
C13 C12 C11 121.08(15)
C12 C13 N2 119.91(15)
O2 C14 O3 122.57(14)
O2 C14 C8 124.56(15)
O3 C14 C8 112.87(13)
O3 C15 C16 106.84(14)
O1 C17 C18 122.21(13)
O1 C17 C7 117.73(12)
C18 C17 C7 120.06(12)
C19 C18 C23 118.29(13)
C19 C18 C17 121.92(13)
C23 C18 C17 119.79(13)
C20 C19 C18 121.50(13)
C19 C20 C21 119.30(14)
O4 C21 C20 124.59(14)
O4 C21 C22 115.42(13)
C20 C21 C22 119.99(13)
C23 C22 C21 120.19(13)
C22 C23 C18 120.72(14)
C5 N1 C1 118.25(14)
C13 N2 C9 120.28(12)
C13 N2 C6 130.59(13)
C9 N2 C6 109.12(12)
C14 O3 C15 116.42(12)
C21 O4 C24 117.61(13)

loop_
_geom_bond_atom_site_label_1
_geom_bond_atom_site_label_2
_geom_bond_distance
C1 N1 1.339(2)
C1 C2 1.366(3)
C2 C3 1.366(3)
C3 C4 1.383(2)
C4 C5 1.391(2)
C5 N1 1.342(2)
C5 C6 1.473(2)
C6 C7 1.384(2)
C6 N2 1.4040(18)
C7 C8 1.416(2)
C7 C17 1.516(2)
C8 C9 1.395(2)
C8 C14 1.455(2)
C9 N2 1.3914(19)
C9 C10 1.411(2)
C10 C11 1.351(2)
C11 C12 1.400(2)
C12 C13 1.347(2)
C13 N2 1.379(2)
C14 O2 1.2071(19)
C14 O3 1.3342(19)
C15 O3 1.4508(19)
C15 C16 1.501(2)
C17 O1 1.2171(18)
C17 C18 1.471(2)
C18 C19 1.384(2)
C18 C23 1.401(2)
C19 C20 1.384(2)
C20 C21 1.387(2)
C21 O4 1.3658(18)
C21 C22 1.389(2)
C22 C23 1.371(2)
C24 O4 1.420(2)

loop_
_geom_torsion_atom_site_label_1
_geom_torsion_atom_site_label_2
_geom_torsion_atom_site_label_3
_geom_torsion_atom_site_label_4
_geom_torsion
N1 C1 C2 C3 1.2(3)
C1 C2 C3 C4 -0.5(3)
C2 C3 C4 C5 -0.8(3)
C3 C4 C5 N1 1.7(2)
C3 C4 C5 C6 -177.99(14)
N1 C5 C6 C7 -158.57(15)
C4 C5 C6 C7 21.1(2)
N1 C5 C6 N2 19.43(19)
C4 C5 C6 N2 -160.89(14)
N2 C6 C7 C8 0.73(15)
C5 C6 C7 C8 178.98(13)
N2 C6 C7 C17 -168.26(12)
C5 C6 C7 C17 10.0(2)
C6 C7 C8 C9 -0.87(16)
C17 C7 C8 C9 168.55(12)
C6 C7 C8 C14 -179.27(14)
C17 C7 C8 C14 -9.8(2)
C7 C8 C9 N2 0.66(15)
C14 C8 C9 N2 179.17(13)
C7 C8 C9 C10 -176.52(16)
C14 C8 C9 C10 2.0(3)
N2 C9 C10 C11 -0.4(2)
C8 C9 C10 C11 176.51(17)
C9 C10 C11 C12 1.6(3)
C10 C11 C12 C13 -0.8(3)
C11 C12 C13 N2 -1.2(3)
C9 C8 C14 O2 -8.9(3)
C7 C8 C14 O2 169.26(17)
C9 C8 C14 O3 170.29(13)
C7 C8 C14 O3 -11.5(2)
C6 C7 C17 O1 80.01(18)
C8 C7 C17 O1 -87.45(17)
C6 C7 C17 C18 -100.77(16)
C8 C7 C17 C18 91.77(17)
O1 C17 C18 C19 -178.45(13)
C7 C17 C18 C19 2.36(19)
O1 C17 C18 C23 1.3(2)
C7 C17 C18 C23 -177.86(12)
C23 C18 C19 C20 -0.4(2)
C17 C18 C19 C20 179.36(13)
C18 C19 C20 C21 -0.1(2)
C19 C20 C21 O4 179.59(13)
C19 C20 C21 C22 0.4(2)
O4 C21 C22 C23 -179.38(13)
C20 C21 C22 C23 -0.1(2)
C21 C22 C23 C18 -0.4(2)
C19 C18 C23 C22 0.7(2)
C17 C18 C23 C22 -179.07(13)
C4 C5 N1 C1 -1.1(2)
C6 C5 N1 C1 178.61(14)
C2 C1 N1 C5 -0.4(3)
C12 C13 N2 C9 2.4(2)
C12 C13 N2 C6 -176.39(15)
C8 C9 N2 C13 -179.29(13)
C10 C9 N2 C13 -1.6(2)
C8 C9 N2 C6 -0.22(15)
C10 C9 N2 C6 177.45(13)
C7 C6 N2 C13 178.62(14)
C5 C6 N2 C13 0.2(2)
C7 C6 N2 C9 -0.32(15)
C5 C6 N2 C9 -178.72(12)
O2 C14 O3 C15 2.8(2)
C8 C14 O3 C15 -176.40(13)
C16 C15 O3 C14 169.14(14)
C20 C21 O4 C24 7.6(2)
C22 C21 O4 C24 -173.23(14)
